data_4071812
loop_
_publ_author_name
'Moret, Marc-Etienne'
'Chen, Peter'

_publ_section_title
;
 Mononuclear Organometallic Platinum(II) Complexes and
 Platinum(II)&#x2212;Copper(I) Mixed Complexes from Symmetrical
 3,5-Bis(iminoacetyl)pyrazolate Ligands
;
_journal_issue 19
_journal_name_full Organometallics
_journal_page_first 4903
_journal_paper_doi 10.1021/om800403y
_journal_volume 27
_journal_year 2008
_chemical_formula_moiety 'C30 H34 N4 O2 Pt S'
_chemical_formula_sum 'C30 H34 N4 O2 Pt S'
_chemical_formula_weight 709.76
_chemical_name_systematic
;                                                                              
 ?                                                                             
;
_space_group_IT_number 14
_symmetry_cell_setting monoclinic
_symmetry_space_group_name_Hall '-P 2ybc'
_symmetry_space_group_name_H-M 'P 1 21/c 1'
_atom_sites_solution_hydrogens geom
_atom_sites_solution_primary direct
_atom_sites_solution_secondary difmap
_audit_creation_method SHELXL-97
_cell_angle_alpha 90.00
_cell_angle_beta 92.823(11)
_cell_angle_gamma 90.00
_cell_formula_units_Z 4
_cell_length_a 16.9605(13)
_cell_length_b 7.6043(12)
_cell_length_c 22.6425(15)
_cell_measurement_reflns_used 17508
_cell_measurement_temperature 220(2)
_cell_measurement_theta_max 27.47
_cell_measurement_theta_min 2.83
_cell_volume 2916.7(5)
_computing_cell_refinement 'HKL Scalepack (Otwinowski & Minor 1997)'
_computing_data_collection 'Kappa CCD'
_computing_data_reduction 'Denzo + Scalepak (Otwinowski & Minor, 1997)'
_computing_molecular_graphics 'ORTEP (Johnson,1976)'
_computing_publication_material SHELXL97
_computing_structure_refinement 'SHELXL97 (Sheldrick, 1997)'
_computing_structure_solution 'SIR97 (Altomare et Al., 1997)'
_diffrn_ambient_temperature 220(2)
_diffrn_measured_fraction_theta_full .977
_diffrn_measured_fraction_theta_max .977
_diffrn_measurement_device_type 'Kappa CCD'
_diffrn_measurement_method CCD
_diffrn_radiation_monochromator graphite
_diffrn_radiation_source 'fine-focus sealed tube'
_diffrn_radiation_type MoK\a
_diffrn_radiation_wavelength 0.71070
_diffrn_reflns_av_R_equivalents 0.0455
_diffrn_reflns_av_sigmaI/netI 0.0524
_diffrn_reflns_limit_h_max 21
_diffrn_reflns_limit_h_min -21
_diffrn_reflns_limit_k_max 9
_diffrn_reflns_limit_k_min -9
_diffrn_reflns_limit_l_max 29
_diffrn_reflns_limit_l_min -29
_diffrn_reflns_number 10229
_diffrn_reflns_theta_full 27.47
_diffrn_reflns_theta_max 27.47
_diffrn_reflns_theta_min 2.83
_exptl_absorpt_coefficient_mu 4.915
_exptl_absorpt_correction_type none
_exptl_crystal_colour yellow
_exptl_crystal_density_diffrn 1.616
_exptl_crystal_density_method 'not measured'
_exptl_crystal_description 'Cut fragment'
_exptl_crystal_F_000 1408
_exptl_crystal_size_max 0.15
_exptl_crystal_size_mid 0.14
_exptl_crystal_size_min 0.13
_refine_diff_density_max 2.191
_refine_diff_density_min -1.673
_refine_diff_density_rms .164
_refine_ls_extinction_coef 0.0008(2)
_refine_ls_extinction_expression Fc^*^=kFc[1+0.001xFc^2^\l^3^/sin(2\q)]^-1/4^
_refine_ls_extinction_method SHELXL97
_refine_ls_goodness_of_fit_ref 1.018
_refine_ls_hydrogen_treatment riding
_refine_ls_matrix_type full
_refine_ls_number_parameters 351
_refine_ls_number_reflns 6516
_refine_ls_number_restraints 0
_refine_ls_restrained_S_all 1.018
_refine_ls_R_factor_all 0.0538
_refine_ls_R_factor_gt 0.0433
_refine_ls_shift/su_max 0.025
_refine_ls_shift/su_mean 0.001
_refine_ls_structure_factor_coef Fsqd
_refine_ls_weighting_details 'calc w=1/[\s^2^(Fo^2^)+(0.0689P)^2^+3.5044P] where P=(Fo^2^+2Fc^2^)/3'
_refine_ls_weighting_scheme calc
_refine_ls_wR_factor_gt 0.1083
_refine_ls_wR_factor_ref 0.1171
_reflns_number_gt 5480
_reflns_number_total 6516
_reflns_threshold_expression >2sigma(I)
_cod_data_source_file om800403y_si_001.cif
_cod_data_source_block moret15_ch_07
_cod_depositor_comments
;
The following automatic conversions were performed:

'_symmetry_cell_setting' value 'Monoclinic' changed to 'monoclinic'
according to /home/saulius/struct/CIF-dictionaries/cif_core.dic
dictionary named 'cif_core.dic' version 2.4.1 from 2010-06-29.

Automatic conversion script
Id: cif_fix_values 1715 2011-07-08 13:25:40Z adriana 
;
_cod_original_sg_symbol_H-M 'P 21/c'
_cod_database_code 4071812

loop_
_symmetry_equiv_pos_as_xyz
'x, y, z'
'-x, y+1/2, -z+1/2'
'-x, -y, -z'
'x, -y-1/2, z-1/2'

loop_
_atom_site_label
_atom_site_type_symbol
_atom_site_fract_x
_atom_site_fract_y
_atom_site_fract_z
_atom_site_U_iso_or_equiv
_atom_site_adp_type
_atom_site_occupancy
_atom_site_calc_flag
_atom_site_refinement_flags
Pt1 Pt 0.274629(10) 0.17287(2) 0.291609(8) 0.03167(10) Uani 1 d .
S1 S 0.24949(9) -0.0403(2) 0.35752(6) 0.0473(3) Uani 1 d .
O20 O 0.8714(3) 0.4370(6) 0.57597(19) 0.0572(11) Uani 1 d .
O28 O 0.0851(2) 0.4406(5) 0.03735(16) 0.0454(9) Uani 1 d .
N2 N 0.2965(3) 0.3714(6) 0.23322(18) 0.0348(9) Uani 1 d .
N5 N 0.3776(2) 0.2830(6) 0.32782(18) 0.0350(9) Uani 1 d .
N6 N 0.4251(3) 0.2471(6) 0.37474(18) 0.0371(9) Uani 1 d .
N13 N 0.6049(3) 0.4646(6) 0.4214(2) 0.0442(11) Uani 1 d .
C3 C 0.3591(3) 0.4667(7) 0.2439(2) 0.0377(11) Uani 1 d .
C4 C 0.4060(3) 0.4211(7) 0.2973(2) 0.0364(11) Uani 1 d .
C7 C 0.4848(3) 0.3686(7) 0.3747(2) 0.0371(11) Uani 1 d .
C8 C 0.4755(3) 0.4812(7) 0.3263(2) 0.0406(12) Uani 1 d .
C9 C 0.5283(4) 0.6297(10) 0.3102(3) 0.0640(19) Uani 1 d .
H9A H 0.5617 0.5922 0.2789 0.096 Uiso 1 calc R
H9B H 0.5611 0.6641 0.3446 0.096 Uiso 1 calc R
H9C H 0.4965 0.7290 0.2966 0.096 Uiso 1 calc R
C10 C 0.3827(4) 0.6149(9) 0.2055(3) 0.0544(15) Uani 1 d .
H10A H 0.3421 0.6336 0.1744 0.082 Uiso 1 calc R
H10B H 0.4322 0.5865 0.1880 0.082 Uiso 1 calc R
H10C H 0.3892 0.7208 0.2291 0.082 Uiso 1 calc R
C11 C 0.5491(3) 0.3539(7) 0.4211(2) 0.0393(12) Uani 1 d .
C12 C 0.5435(5) 0.2064(11) 0.4640(3) 0.073(2) Uani 1 d .
H12A H 0.5825 0.1176 0.4559 0.109 Uiso 1 calc R
H12B H 0.4911 0.1551 0.4602 0.109 Uiso 1 calc R
H12C H 0.5531 0.2506 0.5039 0.109 Uiso 1 calc R
C14 C 0.6707(3) 0.4473(7) 0.4624(2) 0.0410(12) Uani 1 d .
C15 C 0.6778(3) 0.5485(7) 0.5140(2) 0.0409(12) Uani 1 d .
H15 H 0.6362 0.6239 0.5232 0.049 Uiso 1 calc R
C16 C 0.7438(3) 0.5404(7) 0.5514(2) 0.0411(12) Uani 1 d .
H16 H 0.7467 0.6077 0.5862 0.049 Uiso 1 calc R
C17 C 0.8063(3) 0.4325(7) 0.5376(2) 0.0410(12) Uani 1 d .
C18 C 0.8012(4) 0.3305(7) 0.4872(3) 0.0471(14) Uani 1 d .
H18 H 0.8429 0.2556 0.4780 0.057 Uiso 1 calc R
C19 C 0.7331(4) 0.3402(8) 0.4500(3) 0.0484(15) Uani 1 d .
H19 H 0.7298 0.2713 0.4155 0.058 Uiso 1 calc R
C21 C 0.9337(5) 0.3192(11) 0.5637(5) 0.100(4) Uani 1 d .
H21A H 0.9156 0.1991 0.5679 0.149 Uiso 1 calc R
H21B H 0.9783 0.3403 0.5913 0.149 Uiso 1 calc R
H21C H 0.9496 0.3381 0.5236 0.149 Uiso 1 calc R
C22 C 0.2460(3) 0.3989(7) 0.1806(2) 0.0343(11) Uani 1 d .
C23 C 0.2675(3) 0.3379(7) 0.1265(3) 0.0406(13) Uani 1 d .
H23 H 0.3180 0.2893 0.1225 0.049 Uiso 1 calc R
C24 C 0.2147(3) 0.3480(7) 0.0774(2) 0.0417(13) Uani 1 d .
H24 H 0.2290 0.3036 0.0407 0.050 Uiso 1 calc R
C25 C 0.1415(3) 0.4229(6) 0.0828(2) 0.0351(11) Uani 1 d .
C26 C 0.1200(3) 0.4856(7) 0.1373(2) 0.0427(12) Uani 1 d .
H26 H 0.0698 0.5356 0.1413 0.051 Uiso 1 calc R
C27 C 0.1733(3) 0.4741(7) 0.1860(2) 0.0411(12) Uani 1 d .
H27 H 0.1592 0.5181 0.2228 0.049 Uiso 1 calc R
C29 C 0.0986(4) 0.3529(9) -0.0166(3) 0.0594(18) Uani 1 d .
H29A H 0.1455 0.4006 -0.0335 0.089 Uiso 1 calc R
H29B H 0.0535 0.3700 -0.0440 0.089 Uiso 1 calc R
H29C H 0.1059 0.2283 -0.0091 0.089 Uiso 1 calc R
C30 C 0.1744(3) 0.0938(7) 0.2484(2) 0.0425(12) Uani 1 d .
C31 C 0.1754(4) 0.0108(8) 0.1939(3) 0.0512(15) Uani 1 d .
H31 H 0.2238 -0.0108 0.1768 0.061 Uiso 1 calc R
C32 C 0.1043(5) -0.0416(10) 0.1639(3) 0.074(2) Uani 1 d .
H32 H 0.1057 -0.0974 0.1269 0.088 Uiso 1 calc R
C33 C 0.0335(5) -0.0117(13) 0.1883(4) 0.087(3) Uani 1 d .
H33 H -0.0135 -0.0474 0.1681 0.104 Uiso 1 calc R
C34 C 0.0306(5) 0.0710(15) 0.2427(4) 0.096(3) Uani 1 d .
H34 H -0.0181 0.0916 0.2596 0.115 Uiso 1 calc R
C35 C 0.1009(4) 0.1231(10) 0.2719(3) 0.0589(16) Uani 1 d .
H35 H 0.0989 0.1800 0.3086 0.071 Uiso 1 calc R
C36 C 0.2250(6) -0.2386(10) 0.3179(3) 0.079(2) Uani 1 d .
H36A H 0.2658 -0.2643 0.2906 0.118 Uiso 1 calc R
H36B H 0.1748 -0.2237 0.2960 0.118 Uiso 1 calc R
H36C H 0.2211 -0.3351 0.3456 0.118 Uiso 1 calc R
C37 C 0.3402(6) -0.1093(15) 0.3947(6) 0.144(6) Uani 1 d .
H37A H 0.3305 -0.2118 0.4187 0.215 Uiso 1 calc R
H37B H 0.3608 -0.0147 0.4197 0.215 Uiso 1 calc R
H37C H 0.3783 -0.1386 0.3656 0.215 Uiso 1 calc R

loop_
_atom_site_aniso_label
_atom_site_aniso_U_11
_atom_site_aniso_U_22
_atom_site_aniso_U_33
_atom_site_aniso_U_23
_atom_site_aniso_U_13
_atom_site_aniso_U_12
Pt1 0.02943(14) 0.03499(14) 0.03041(13) 0.00175(7) -0.00033(8) -0.00125(7)
S1 0.0588(9) 0.0482(7) 0.0344(6) 0.0072(6) -0.0029(6) -0.0150(7)
O20 0.052(3) 0.061(3) 0.056(2) -0.011(2) -0.021(2) 0.003(2)
O28 0.041(2) 0.052(2) 0.041(2) 0.0014(18) -0.0107(16) 0.0125(18)
N2 0.035(2) 0.038(2) 0.031(2) 0.0084(18) -0.0015(17) 0.0034(19)
N5 0.032(2) 0.040(2) 0.034(2) 0.0027(19) 0.0019(17) -0.0010(18)
N6 0.036(2) 0.044(2) 0.031(2) 0.003(2) -0.0037(17) -0.006(2)
N13 0.040(3) 0.045(2) 0.046(2) 0.008(2) -0.0099(19) -0.008(2)
C3 0.032(3) 0.041(3) 0.039(3) 0.005(2) -0.004(2) -0.001(2)
C4 0.031(3) 0.045(3) 0.032(2) 0.004(2) -0.003(2) -0.004(2)
C7 0.034(3) 0.044(3) 0.034(3) 0.001(2) -0.001(2) -0.002(2)
C8 0.032(3) 0.048(3) 0.042(3) 0.005(2) -0.002(2) -0.008(2)
C9 0.043(4) 0.080(4) 0.068(4) 0.027(4) -0.010(3) -0.022(3)
C10 0.050(4) 0.059(3) 0.053(3) 0.018(3) -0.008(3) -0.011(3)
C11 0.037(3) 0.051(3) 0.030(2) 0.002(2) 0.000(2) 0.002(2)
C12 0.059(4) 0.092(5) 0.064(4) 0.039(4) -0.021(3) -0.023(4)
C14 0.037(3) 0.049(3) 0.036(3) 0.003(2) -0.005(2) -0.004(2)
C15 0.037(3) 0.045(3) 0.041(3) 0.003(2) 0.004(2) 0.002(2)
C16 0.048(3) 0.041(3) 0.034(2) 0.000(2) -0.002(2) -0.001(2)
C17 0.036(3) 0.044(3) 0.042(3) -0.003(2) -0.008(2) -0.005(2)
C18 0.043(3) 0.044(3) 0.054(3) -0.013(2) -0.009(3) 0.004(2)
C19 0.050(4) 0.054(4) 0.039(3) -0.014(2) -0.011(3) -0.004(3)
C21 0.062(5) 0.105(7) 0.125(8) -0.050(6) -0.052(5) 0.024(5)
C22 0.031(3) 0.036(2) 0.035(2) 0.009(2) -0.004(2) 0.000(2)
C23 0.035(3) 0.045(3) 0.042(3) 0.007(2) 0.002(2) 0.012(2)
C24 0.041(3) 0.052(3) 0.032(3) -0.001(2) -0.002(2) 0.007(2)
C25 0.035(3) 0.031(2) 0.039(3) 0.002(2) -0.005(2) 0.002(2)
C26 0.030(3) 0.049(3) 0.048(3) -0.003(3) -0.005(2) 0.009(2)
C27 0.041(3) 0.041(3) 0.041(3) -0.009(2) -0.004(2) 0.010(2)
C29 0.059(4) 0.074(4) 0.043(3) -0.008(3) -0.014(3) 0.015(3)
C30 0.037(3) 0.044(3) 0.046(3) 0.010(3) -0.007(2) -0.005(2)
C31 0.058(4) 0.048(3) 0.046(3) 0.006(3) -0.014(3) -0.007(3)
C32 0.094(6) 0.065(4) 0.058(4) 0.011(4) -0.028(4) -0.024(4)
C33 0.065(5) 0.118(7) 0.074(5) 0.037(5) -0.032(4) -0.048(5)
C34 0.041(4) 0.162(10) 0.084(6) 0.050(6) -0.006(4) -0.030(5)
C35 0.045(4) 0.074(4) 0.057(4) 0.012(4) -0.001(3) -0.012(3)
C36 0.136(8) 0.050(4) 0.051(4) 0.002(3) -0.004(4) -0.009(5)
C37 0.110(8) 0.123(8) 0.188(12) 0.112(9) -0.100(8) -0.065(7)

loop_
_atom_type_symbol
_atom_type_description
_atom_type_scat_dispersion_real
_atom_type_scat_dispersion_imag
_atom_type_scat_source
C C .0033 .0016 'International Tables Vol C Tables 4.2.6.8 and 6.1.1.4'
H H .0000 .0000 'International Tables Vol C Tables 4.2.6.8 and 6.1.1.4'
N N .0061 .0033 'International Tables Vol C Tables 4.2.6.8 and 6.1.1.4'
O O .0106 .0060 'International Tables Vol C Tables 4.2.6.8 and 6.1.1.4'
Pt Pt -1.7033 8.3905 'International Tables Vol C Tables 4.2.6.8 and 6.1.1.4'
S S .1246 .1234 'International Tables Vol C Tables 4.2.6.8 and 6.1.1.4'

loop_
_geom_angle_atom_site_label_1
_geom_angle_atom_site_label_2
_geom_angle_atom_site_label_3
_geom_angle
C30 Pt1 N2 94.68(19)
C30 Pt1 N5 172.03(19)
N2 Pt1 N5 77.41(17)
C30 Pt1 S1 85.65(16)
N2 Pt1 S1 178.51(13)
N5 Pt1 S1 102.23(12)
C36 S1 C37 99.3(5)
C36 S1 Pt1 108.6(3)
C37 S1 Pt1 109.5(3)
C17 O20 C21 116.3(5)
C25 O28 C29 117.5(4)
C3 N2 C22 121.2(4)
C3 N2 Pt1 117.5(3)
C22 N2 Pt1 121.2(3)
N6 N5 C4 110.4(4)
N6 N5 Pt1 134.4(3)
C4 N5 Pt1 115.2(3)
N5 N6 C7 106.2(4)
C11 N13 C14 120.3(5)
N2 C3 C4 115.5(5)
N2 C3 C10 123.6(5)
C4 C3 C10 120.9(5)
N5 C4 C8 109.1(4)
N5 C4 C3 114.4(4)
C8 C4 C3 136.5(5)
N6 C7 C8 111.1(4)
N6 C7 C11 117.8(5)
C8 C7 C11 130.9(5)
C7 C8 C4 103.2(5)
C7 C8 C9 127.6(5)
C4 C8 C9 129.3(5)
N13 C11 C7 118.6(5)
N13 C11 C12 124.7(5)
C7 C11 C12 116.8(5)
C19 C14 C15 117.5(5)
C19 C14 N13 120.5(5)
C15 C14 N13 121.8(5)
C16 C15 C14 121.6(5)
C15 C16 C17 119.8(5)
O20 C17 C18 123.7(5)
O20 C17 C16 116.3(5)
C18 C17 C16 120.0(5)
C17 C18 C19 119.1(6)
C14 C19 C18 122.0(5)
C27 C22 C23 120.0(5)
C27 C22 N2 119.0(5)
C23 C22 N2 120.8(5)
C22 C23 C24 120.1(5)
C25 C24 C23 120.0(5)
C24 C25 O28 124.8(5)
C24 C25 C26 119.9(5)
O28 C25 C26 115.3(4)
C25 C26 C27 119.5(5)
C22 C27 C26 120.5(5)
C31 C30 C35 117.4(5)
C31 C30 Pt1 121.5(4)
C35 C30 Pt1 121.1(5)
C30 C31 C32 120.7(7)
C33 C32 C31 120.4(7)
C32 C33 C34 120.4(7)
C33 C34 C35 118.9(8)
C34 C35 C30 122.2(8)

loop_
_geom_bond_atom_site_label_1
_geom_bond_atom_site_label_2
_geom_bond_distance
Pt1 C30 2.011(5)
Pt1 N2 2.052(4)
Pt1 N5 2.069(4)
Pt1 S1 2.2583(14)
S1 C36 1.793(7)
S1 C37 1.795(8)
O20 C17 1.372(6)
O20 C21 1.422(9)
O28 C25 1.377(6)
O28 C29 1.419(7)
N2 C3 1.299(7)
N2 C22 1.448(6)
N5 N6 1.330(6)
N5 C4 1.358(7)
N6 C7 1.370(7)
N13 C11 1.266(7)
N13 C14 1.423(6)
C3 C4 1.456(7)
C3 C10 1.490(8)
C4 C8 1.398(7)
C7 C8 1.393(7)
C7 C11 1.482(7)
C8 C9 1.498(8)
C11 C12 1.491(8)
C14 C19 1.375(8)
C14 C15 1.398(8)
C15 C16 1.371(7)
C16 C17 1.389(8)
C17 C18 1.378(8)
C18 C19 1.397(8)
C22 C27 1.370(7)
C22 C23 1.377(8)
C23 C24 1.394(8)
C24 C25 1.376(7)
C25 C26 1.389(8)
C26 C27 1.393(7)
C30 C31 1.386(8)
C30 C35 1.397(9)
C31 C32 1.411(9)
C32 C33 1.365(12)
C33 C34 1.385(13)
C34 C35 1.393(10)

loop_
_geom_torsion_atom_site_label_1
_geom_torsion_atom_site_label_2
_geom_torsion_atom_site_label_3
_geom_torsion_atom_site_label_4
_geom_torsion
C30 Pt1 S1 C36 47.3(4)
N2 Pt1 S1 C36 150(5)
N5 Pt1 S1 C36 -133.8(4)
C30 Pt1 S1 C37 154.8(6)
N2 Pt1 S1 C37 -102(5)
N5 Pt1 S1 C37 -26.4(5)
C30 Pt1 N2 C3 179.5(4)
N5 Pt1 N2 C3 0.5(4)
S1 Pt1 N2 C3 77(5)
C30 Pt1 N2 C22 -3.4(4)
N5 Pt1 N2 C22 177.6(4)
S1 Pt1 N2 C22 -106(5)
C30 Pt1 N5 N6 175.0(14)
N2 Pt1 N5 N6 -178.0(5)
S1 Pt1 N5 N6 3.5(5)
C30 Pt1 N5 C4 -6.9(17)
N2 Pt1 N5 C4 0.0(4)
S1 Pt1 N5 C4 -178.5(4)
C4 N5 N6 C7 1.3(6)
Pt1 N5 N6 C7 179.4(4)
C22 N2 C3 C4 -178.0(5)
Pt1 N2 C3 C4 -0.9(6)
C22 N2 C3 C10 2.8(8)
Pt1 N2 C3 C10 179.9(5)
N6 N5 C4 C8 -1.0(6)
Pt1 N5 C4 C8 -179.5(4)
N6 N5 C4 C3 178.1(5)
Pt1 N5 C4 C3 -0.5(6)
N2 C3 C4 N5 0.9(7)
C10 C3 C4 N5 -179.8(5)
N2 C3 C4 C8 179.6(6)
C10 C3 C4 C8 -1.1(10)
N5 N6 C7 C8 -1.1(6)
N5 N6 C7 C11 -177.1(5)
N6 C7 C8 C4 0.5(6)
C11 C7 C8 C4 175.8(6)
N6 C7 C8 C9 -179.4(6)
C11 C7 C8 C9 -4.1(11)
N5 C4 C8 C7 0.3(6)
C3 C4 C8 C7 -178.5(6)
N5 C4 C8 C9 -179.8(6)
C3 C4 C8 C9 1.4(12)
C14 N13 C11 C7 -175.3(5)
C14 N13 C11 C12 3.9(9)
N6 C7 C11 N13 179.6(5)
C8 C7 C11 N13 4.6(9)
N6 C7 C11 C12 0.3(8)
C8 C7 C11 C12 -174.8(7)
C11 N13 C14 C19 84.7(7)
C11 N13 C14 C15 -100.8(7)
C19 C14 C15 C16 -0.7(8)
N13 C14 C15 C16 -175.4(5)
C14 C15 C16 C17 1.4(8)
C21 O20 C17 C18 -4.4(10)
C21 O20 C17 C16 176.6(7)
C15 C16 C17 O20 177.5(5)
C15 C16 C17 C18 -1.6(9)
O20 C17 C18 C19 -177.9(6)
C16 C17 C18 C19 1.1(9)
C15 C14 C19 C18 0.3(9)
N13 C14 C19 C18 175.0(6)
C17 C18 C19 C14 -0.5(10)
C3 N2 C22 C27 -108.0(6)
Pt1 N2 C22 C27 75.0(6)
C3 N2 C22 C23 77.2(7)
Pt1 N2 C22 C23 -99.8(5)
C27 C22 C23 C24 -1.8(8)
N2 C22 C23 C24 172.9(5)
C22 C23 C24 C25 1.6(8)
C23 C24 C25 O28 179.6(5)
C23 C24 C25 C26 -1.1(8)
C29 O28 C25 C24 9.7(8)
C29 O28 C25 C26 -169.7(5)
C24 C25 C26 C27 0.8(8)
O28 C25 C26 C27 -179.8(5)
C23 C22 C27 C26 1.5(8)
N2 C22 C27 C26 -173.3(5)
C25 C26 C27 C22 -1.0(8)
N2 Pt1 C30 C31 70.0(5)
N5 Pt1 C30 C31 76.8(16)
S1 Pt1 C30 C31 -111.5(5)
N2 Pt1 C30 C35 -109.0(5)
N5 Pt1 C30 C35 -102.2(15)
S1 Pt1 C30 C35 69.5(5)
C35 C30 C31 C32 -0.1(9)
Pt1 C30 C31 C32 -179.1(5)
C30 C31 C32 C33 -0.2(11)
C31 C32 C33 C34 0.2(13)
C32 C33 C34 C35 0.1(14)
C33 C34 C35 C30 -0.5(13)
C31 C30 C35 C34 0.5(10)
Pt1 C30 C35 C34 179.5(6)
